data_4504250
loop_
_publ_author_name
'Reddy, L. Sreenivas'
'Chandran, Sreekanth K.'
'George, Sumod'
'Babu, N. Jagadeesh'
'Nangia, Ashwini'

_publ_section_title
;
 Crystal Structures ofN-Aryl-N'-4-Nitrophenyl Ureas: Molecular Conformation
 and Weak Interactions Direct the Strong Hydrogen Bond Synthon
;
_journal_coden_ASTM CGDEFU
_journal_issue 12
_journal_name_full 'Crystal Growth & Design'
_journal_page_first 2675
_journal_page_last 2690
_journal_paper_doi 10.1021/cg070155j
_journal_volume 7
_journal_year 2007
_chemical_formula_moiety 'C14 H13 N3 O3'
_chemical_formula_sum 'C14 H13 N3 O3'
_chemical_formula_weight 271.27
_space_group_IT_number 2
_symmetry_cell_setting triclinic
_symmetry_space_group_name_Hall '-P 1'
_symmetry_space_group_name_H-M 'P -1'
_atom_sites_solution_hydrogens geom
_atom_sites_solution_primary direct
_atom_sites_solution_secondary difmap
_audit_creation_method SHELXL-97
_cell_angle_alpha 84.9720(10)
_cell_angle_beta 81.1590(10)
_cell_angle_gamma 80.6540(10)
_cell_formula_units_Z 4
_cell_length_a 6.8807(5)
_cell_length_b 12.7415(10)
_cell_length_c 15.2876(11)
_cell_measurement_reflns_used 6410
_cell_measurement_temperature 298(2)
_cell_measurement_theta_max 26.02
_cell_measurement_theta_min 2.70
_cell_volume 1304.06(17)
_computing_cell_refinement 'Bruker SMART'
_computing_data_collection 'Bruker SMART'
_computing_data_reduction 'Bruker SAINT'
_computing_molecular_graphics 'Bruker SHELXTL'
_computing_publication_material 'Bruker SHELXTL'
_computing_structure_refinement 'SHELXL-97 (Sheldrick, 1997)'
_computing_structure_solution 'SHELXS-97 (Sheldrick, 1990)'
_diffrn_ambient_temperature 298(2)
_diffrn_measured_fraction_theta_full 0.997
_diffrn_measured_fraction_theta_max 0.997
_diffrn_measurement_device_type 'CCD area detector'
_diffrn_measurement_method 'phi and omega scans'
_diffrn_radiation_monochromator graphite
_diffrn_radiation_source 'fine-focus sealed tube'
_diffrn_radiation_type MoK\a
_diffrn_radiation_wavelength 0.71073
_diffrn_reflns_av_R_equivalents 0.0209
_diffrn_reflns_av_sigmaI/netI 0.0241
_diffrn_reflns_limit_h_max 8
_diffrn_reflns_limit_h_min -8
_diffrn_reflns_limit_k_max 15
_diffrn_reflns_limit_k_min -15
_diffrn_reflns_limit_l_max 18
_diffrn_reflns_limit_l_min -18
_diffrn_reflns_number 12566
_diffrn_reflns_theta_full 25.00
_diffrn_reflns_theta_max 25.00
_diffrn_reflns_theta_min 1.35
_exptl_absorpt_coefficient_mu 0.100
_exptl_absorpt_correction_type none
_exptl_crystal_colour yellow
_exptl_crystal_density_diffrn 1.382
_exptl_crystal_density_method 'not measured'
_exptl_crystal_description block
_exptl_crystal_F_000 568
_exptl_crystal_size_max 0.47
_exptl_crystal_size_mid 0.29
_exptl_crystal_size_min 0.12
_refine_diff_density_max 0.192
_refine_diff_density_min -0.169
_refine_diff_density_rms 0.034
_refine_ls_extinction_method none
_refine_ls_goodness_of_fit_ref 1.037
_refine_ls_hydrogen_treatment mixed
_refine_ls_matrix_type full
_refine_ls_number_parameters 379
_refine_ls_number_reflns 4565
_refine_ls_number_restraints 0
_refine_ls_restrained_S_all 1.037
_refine_ls_R_factor_all 0.0544
_refine_ls_R_factor_gt 0.0433
_refine_ls_shift/su_max 0.000
_refine_ls_shift/su_mean 0.000
_refine_ls_structure_factor_coef Fsqd
_refine_ls_weighting_details 'calc w=1/[\s^2^(Fo^2^)+(0.0689P)^2^+0.1867P] where P=(Fo^2^+2Fc^2^)/3'
_refine_ls_weighting_scheme calc
_refine_ls_wR_factor_gt 0.1163
_refine_ls_wR_factor_ref 0.1245
_reflns_number_gt 3644
_reflns_number_total 4565
_reflns_threshold_expression >2sigma(I)
_cod_data_source_file cg070155j-file009.cif
_cod_data_source_block 5.7
_cod_depositor_comments
;
The following automatic conversions were performed:

'_symmetry_cell_setting' value 'Triclinic' changed to 'triclinic'
according to /home/saulius/struct/CIF-dictionaries/cif_core.dic
dictionary named 'cif_core.dic' version 2.4.1 from 2010-06-29.

Automatic conversion script
Id: cif_fix_values 1715 2011-07-08 13:25:40Z adriana 
;
_cod_original_sg_symbol_H-M 'P-1   '
_cod_database_code 4504250

loop_
_symmetry_equiv_pos_as_xyz
'x, y, z'
'-x, -y, -z'

loop_
_atom_site_label
_atom_site_type_symbol
_atom_site_fract_x
_atom_site_fract_y
_atom_site_fract_z
_atom_site_U_iso_or_equiv
_atom_site_adp_type
_atom_site_occupancy
_atom_site_symmetry_multiplicity
_atom_site_calc_flag
_atom_site_refinement_flags
O1 O 0.4147(2) 0.92429(10) 0.31744(8) 0.0643(4) Uani 1 1 d .
N2 N 0.3807(2) 1.08348(11) 0.38082(10) 0.0500(4) Uani 1 1 d .
N5 N 0.8883(2) 0.45275(11) 0.87820(10) 0.0504(4) Uani 1 1 d .
O4 O 0.9845(2) 0.61070(10) 0.81995(8) 0.0632(4) Uani 1 1 d .
O5 O 1.2628(2) 0.20466(12) 0.54182(9) 0.0707(4) Uani 1 1 d .
O6 O 1.1302(2) 0.08087(11) 0.62238(10) 0.0726(4) Uani 1 1 d .
N4 N 0.8045(2) 0.59971(12) 0.95788(10) 0.0510(4) Uani 1 1 d .
C1 C 0.8997(2) 0.55975(13) 0.88050(11) 0.0441(4) Uani 1 1 d .
N1 N 0.2825(2) 0.93894(12) 0.46288(10) 0.0501(4) Uani 1 1 d .
N3 N 0.6320(2) 1.36700(13) 0.10322(11) 0.0557(4) Uani 1 1 d .
C2 C 0.3630(2) 0.97693(13) 0.38160(11) 0.0449(4) Uani 1 1 d .
C3 C 1.1000(3) 0.24497(13) 0.68023(11) 0.0477(4) Uani 1 1 d .
C4 C 0.7748(3) 0.70583(13) 0.98264(12) 0.0465(4) Uani 1 1 d .
O3 O 0.6007(2) 1.46304(11) 0.11474(10) 0.0736(4) Uani 1 1 d .
O2 O 0.7115(2) 1.33211(12) 0.03207(9) 0.0735(4) Uani 1 1 d .
C5 C 0.6073(3) 1.18580(15) 0.16226(12) 0.0589(5) Uani 1 1 d .
H5 H 0.6720 1.1619 0.1080 0.071 Uiso 1 1 calc R
N6 N 1.1685(2) 0.17189(13) 0.61093(10) 0.0557(4) Uani 1 1 d .
C6 C 1.1033(3) 0.41180(14) 0.73830(11) 0.0510(4) Uani 1 1 d .
H6 H 1.1521 0.4762 0.7345 0.061 Uiso 1 1 calc R
C7 C 0.2447(3) 0.83446(13) 0.48996(12) 0.0471(4) Uani 1 1 d .
C8 C 0.9623(3) 0.38659(13) 0.80976(10) 0.0445(4) Uani 1 1 d .
C9 C 0.4180(3) 1.25883(14) 0.32180(12) 0.0561(5) Uani 1 1 d .
H9 H 0.3560 1.2833 0.3762 0.067 Uiso 1 1 calc R
C10 C 1.1692(3) 0.34089(14) 0.67383(11) 0.0518(4) Uani 1 1 d .
H10 H 1.2611 0.3579 0.6255 0.062 Uiso 1 1 calc R
C11 C 0.5722(3) 1.29270(13) 0.17532(11) 0.0473(4) Uani 1 1 d .
C12 C 0.5472(3) 1.11412(14) 0.22904(12) 0.0575(5) Uani 1 1 d .
H12 H 0.5727 1.0415 0.2204 0.069 Uiso 1 1 calc R
C13 C 0.4783(3) 1.33024(14) 0.25510(12) 0.0558(5) Uani 1 1 d .
H13 H 0.4561 1.4029 0.2635 0.067 Uiso 1 1 calc R
C14 C 0.9624(3) 0.21739(14) 0.75096(12) 0.0562(5) Uani 1 1 d .
H14 H 0.9169 0.1520 0.7549 0.067 Uiso 1 1 calc R
C15 C 0.8946(3) 0.28852(14) 0.81508(12) 0.0552(5) Uani 1 1 d .
H15 H 0.8020 0.2711 0.8629 0.066 Uiso 1 1 calc R
C16 C 0.8337(3) 0.78999(14) 0.92665(13) 0.0555(5) Uani 1 1 d .
H16 H 0.8993 0.7775 0.8698 0.067 Uiso 1 1 calc R
C17 C 0.2979(3) 0.74925(14) 0.43620(12) 0.0514(4) Uani 1 1 d .
H17 H 0.3617 0.7598 0.3786 0.062 Uiso 1 1 calc R
C18 C 0.6771(3) 0.72492(15) 1.06756(12) 0.0559(5) Uani 1 1 d .
H18 H 0.6366 0.6687 1.1052 0.067 Uiso 1 1 calc R
C19 C 0.4481(2) 1.14997(13) 0.30965(11) 0.0441(4) Uani 1 1 d .
C20 C 0.1495(3) 0.81835(16) 0.57576(12) 0.0572(5) Uani 1 1 d .
H20 H 0.1128 0.8751 0.6122 0.069 Uiso 1 1 calc R
C21 C 0.6402(3) 0.82628(16) 1.09616(15) 0.0683(6) Uani 1 1 d .
H21 H 0.5761 0.8385 1.1533 0.082 Uiso 1 1 calc R
C22 C 0.7951(3) 0.89329(14) 0.95508(15) 0.0608(5) Uani 1 1 d .
C23 C 0.2567(3) 0.64793(14) 0.46762(14) 0.0580(5) Uani 1 1 d .
C24 C 0.1618(3) 0.63386(16) 0.55339(15) 0.0690(6) Uani 1 1 d .
H24 H 0.1332 0.5668 0.5751 0.083 Uiso 1 1 calc R
C25 C 0.1093(3) 0.71828(17) 0.60697(15) 0.0685(6) Uani 1 1 d .
H25 H 0.0462 0.7077 0.6647 0.082 Uiso 1 1 calc R
C26 C 0.3161(4) 0.55616(16) 0.40821(17) 0.0783(6) Uani 1 1 d .
H26A H 0.4472 0.5211 0.4163 0.117 Uiso 1 1 calc R
H26B H 0.3157 0.5825 0.3475 0.117 Uiso 1 1 calc R
H26C H 0.2234 0.5064 0.4231 0.117 Uiso 1 1 calc R
C27 C 0.6981(3) 0.90980(16) 1.04035(16) 0.0694(6) Uani 1 1 d .
H27 H 0.6717 0.9784 1.0601 0.083 Uiso 1 1 calc R
C28 C 0.8552(4) 0.98406(17) 0.89199(19) 0.0862(7) Uani 1 1 d .
H28A H 0.7589 1.0043 0.8519 0.129 Uiso 1 1 calc R
H28B H 0.9834 0.9619 0.8588 0.129 Uiso 1 1 calc R
H28C H 0.8615 1.0438 0.9250 0.129 Uiso 1 1 calc R
H2 H 0.820(3) 0.4251(15) 0.9251(13) 0.053(5) Uiso 1 1 d .
H4 H 0.245(2) 0.9846(14) 0.5031(12) 0.046(5) Uiso 1 1 d .
H3 H 0.331(3) 1.1144(15) 0.4291(13) 0.052(5) Uiso 1 1 d .
H1 H 0.757(3) 0.5568(16) 0.9979(13) 0.059(6) Uiso 1 1 d .

loop_
_atom_site_aniso_label
_atom_site_aniso_U_11
_atom_site_aniso_U_22
_atom_site_aniso_U_33
_atom_site_aniso_U_23
_atom_site_aniso_U_13
_atom_site_aniso_U_12
O1 0.1000(10) 0.0480(7) 0.0434(7) -0.0097(6) 0.0099(7) -0.0219(7)
N2 0.0718(10) 0.0411(8) 0.0347(8) -0.0068(6) 0.0076(7) -0.0138(7)
N5 0.0684(10) 0.0408(8) 0.0380(8) -0.0044(6) 0.0110(7) -0.0135(7)
O4 0.0854(9) 0.0466(7) 0.0528(7) -0.0031(6) 0.0144(7) -0.0186(7)
O5 0.0772(9) 0.0832(10) 0.0492(8) -0.0237(7) 0.0122(7) -0.0142(8)
O6 0.0914(11) 0.0518(8) 0.0738(10) -0.0230(7) -0.0008(8) -0.0087(7)
N4 0.0706(10) 0.0381(8) 0.0416(8) -0.0035(6) 0.0045(7) -0.0111(7)
C1 0.0523(10) 0.0384(9) 0.0408(9) -0.0014(7) -0.0041(7) -0.0070(7)
N1 0.0698(10) 0.0407(8) 0.0378(8) -0.0037(6) 0.0042(7) -0.0131(7)
N3 0.0576(9) 0.0543(10) 0.0544(10) 0.0082(7) -0.0036(8) -0.0165(7)
C2 0.0533(10) 0.0415(9) 0.0394(9) -0.0044(7) -0.0004(7) -0.0109(7)
C3 0.0552(10) 0.0468(10) 0.0397(9) -0.0097(7) -0.0042(8) -0.0023(8)
C4 0.0513(10) 0.0376(9) 0.0512(10) -0.0064(7) -0.0105(8) -0.0041(7)
O3 0.0898(11) 0.0498(8) 0.0771(10) 0.0128(7) -0.0003(8) -0.0182(7)
O2 0.0925(11) 0.0749(10) 0.0487(8) 0.0058(7) 0.0125(7) -0.0256(8)
C5 0.0770(13) 0.0514(11) 0.0442(10) -0.0074(8) 0.0125(9) -0.0155(9)
N6 0.0574(9) 0.0580(10) 0.0508(9) -0.0166(8) -0.0048(7) -0.0017(7)
C6 0.0605(11) 0.0459(9) 0.0454(9) -0.0058(8) 0.0052(8) -0.0153(8)
C7 0.0495(10) 0.0439(9) 0.0482(10) 0.0017(8) -0.0065(8) -0.0107(8)
C8 0.0538(10) 0.0410(9) 0.0372(8) -0.0029(7) -0.0019(7) -0.0067(7)
C9 0.0757(13) 0.0454(10) 0.0439(10) -0.0068(8) 0.0071(9) -0.0117(9)
C10 0.0565(11) 0.0537(10) 0.0422(9) -0.0045(8) 0.0055(8) -0.0109(8)
C11 0.0509(10) 0.0475(10) 0.0432(9) 0.0042(7) -0.0031(8) -0.0139(8)
C12 0.0809(13) 0.0412(9) 0.0458(10) -0.0052(8) 0.0113(9) -0.0135(9)
C13 0.0698(12) 0.0394(9) 0.0564(11) -0.0051(8) 0.0021(9) -0.0119(8)
C14 0.0735(12) 0.0446(10) 0.0500(10) -0.0073(8) 0.0029(9) -0.0167(9)
C15 0.0703(12) 0.0488(10) 0.0443(10) -0.0051(8) 0.0099(9) -0.0181(9)
C16 0.0599(11) 0.0455(10) 0.0601(11) -0.0054(8) -0.0056(9) -0.0069(8)
C17 0.0535(10) 0.0473(10) 0.0530(10) 0.0022(8) -0.0066(8) -0.0106(8)
C18 0.0682(12) 0.0486(10) 0.0500(10) -0.0088(8) -0.0078(9) -0.0039(9)
C19 0.0504(9) 0.0425(9) 0.0392(9) -0.0035(7) -0.0014(7) -0.0111(7)
C20 0.0638(11) 0.0571(11) 0.0487(10) 0.0050(8) -0.0013(9) -0.0141(9)
C21 0.0833(14) 0.0566(12) 0.0635(13) -0.0197(10) -0.0092(11) 0.0018(10)
C22 0.0602(11) 0.0391(10) 0.0852(15) -0.0039(9) -0.0164(10) -0.0081(8)
C23 0.0568(11) 0.0446(10) 0.0746(13) 0.0045(9) -0.0184(10) -0.0091(8)
C24 0.0742(14) 0.0524(12) 0.0808(15) 0.0190(11) -0.0132(11) -0.0210(10)
C25 0.0717(13) 0.0697(14) 0.0611(12) 0.0172(11) -0.0021(10) -0.0207(11)
C26 0.0878(15) 0.0473(12) 0.1044(18) -0.0061(11) -0.0239(13) -0.0130(11)
C27 0.0826(15) 0.0454(11) 0.0819(15) -0.0206(11) -0.0170(12) -0.0014(10)
C28 0.0885(16) 0.0491(12) 0.119(2) 0.0020(12) -0.0077(15) -0.0162(11)

loop_
_atom_type_symbol
_atom_type_description
_atom_type_scat_dispersion_real
_atom_type_scat_dispersion_imag
_atom_type_scat_source
C C 0.0033 0.0016 'International Tables Vol C Tables 4.2.6.8 and 6.1.1.4'
H H 0.0000 0.0000 'International Tables Vol C Tables 4.2.6.8 and 6.1.1.4'
N N 0.0061 0.0033 'International Tables Vol C Tables 4.2.6.8 and 6.1.1.4'
O O 0.0106 0.0060 'International Tables Vol C Tables 4.2.6.8 and 6.1.1.4'

loop_
_geom_angle_atom_site_label_1
_geom_angle_atom_site_label_2
_geom_angle_atom_site_label_3
_geom_angle
C2 N2 C19 128.24(14)
C2 N2 H3 115.7(12)
C19 N2 H3 115.7(12)
C1 N5 C8 128.13(15)
C1 N5 H2 115.0(12)
C8 N5 H2 116.8(12)
C1 N4 C4 128.42(15)
C1 N4 H1 118.0(13)
C4 N4 H1 113.5(13)
O4 C1 N4 124.88(16)
O4 C1 N5 123.27(15)
N4 C1 N5 111.85(15)
C2 N1 C7 128.44(15)
C2 N1 H4 116.7(12)
C7 N1 H4 114.9(12)
O2 N3 O3 122.09(15)
O2 N3 C11 118.66(15)
O3 N3 C11 119.25(16)
O1 C2 N1 124.66(15)
O1 C2 N2 123.54(15)
N1 C2 N2 111.80(14)
C10 C3 C14 121.36(16)
C10 C3 N6 119.57(16)
C14 C3 N6 119.06(16)
C16 C4 C18 119.58(16)
C16 C4 N4 123.58(16)
C18 C4 N4 116.82(16)
C12 C5 C11 120.06(17)
C12 C5 H5 120.0
C11 C5 H5 120.0
O6 N6 O5 122.44(15)
O6 N6 C3 119.51(16)
O5 N6 C3 118.05(16)
C10 C6 C8 119.51(16)
C10 C6 H6 120.2
C8 C6 H6 120.2
C17 C7 C20 119.42(16)
C17 C7 N1 123.80(16)
C20 C7 N1 116.78(16)
N5 C8 C15 117.15(15)
N5 C8 C6 123.60(15)
C15 C8 C6 119.22(15)
C13 C9 C19 121.12(16)
C13 C9 H9 119.4
C19 C9 H9 119.4
C6 C10 C3 120.29(16)
C6 C10 H10 119.9
C3 C10 H10 119.9
C5 C11 C13 121.23(16)
C5 C11 N3 119.10(16)
C13 C11 N3 119.66(16)
C5 C12 C19 119.95(17)
C5 C12 H12 120.0
C19 C12 H12 120.0
C9 C13 C11 118.80(16)
C9 C13 H13 120.6
C11 C13 H13 120.6
C15 C14 C3 118.52(16)
C15 C14 H14 120.7
C3 C14 H14 120.7
C14 C15 C8 121.08(16)
C14 C15 H15 119.5
C8 C15 H15 119.5
C4 C16 C22 120.36(18)
C4 C16 H16 119.8
C22 C16 H16 119.8
C7 C17 C23 120.66(18)
C7 C17 H17 119.7
C23 C17 H17 119.7
C21 C18 C4 120.32(18)
C21 C18 H18 119.8
C4 C18 H18 119.8
N2 C19 C12 124.03(15)
N2 C19 C9 117.14(15)
C12 C19 C9 118.80(16)
C25 C20 C7 119.98(19)
C25 C20 H20 120.0
C7 C20 H20 120.0
C18 C21 C27 120.01(19)
C18 C21 H21 120.0
C27 C21 H21 120.0
C27 C22 C16 118.73(19)
C27 C22 C28 121.88(18)
C16 C22 C28 119.4(2)
C24 C23 C17 118.84(18)
C24 C23 C26 121.27(18)
C17 C23 C26 119.89(19)
C25 C24 C23 120.61(18)
C25 C24 H24 119.7
C23 C24 H24 119.7
C24 C25 C20 120.48(19)
C24 C25 H25 119.8
C20 C25 H25 119.8
C23 C26 H26A 109.5
C23 C26 H26B 109.5
H26A C26 H26B 109.5
C23 C26 H26C 109.5
H26A C26 H26C 109.5
H26B C26 H26C 109.5
C21 C27 C22 121.00(18)
C21 C27 H27 119.5
C22 C27 H27 119.5
C22 C28 H28A 109.5
C22 C28 H28B 109.5
H28A C28 H28B 109.5
C22 C28 H28C 109.5
H28A C28 H28C 109.5
H28B C28 H28C 109.5

loop_
_geom_bond_atom_site_label_1
_geom_bond_atom_site_label_2
_geom_bond_distance
O1 C2 1.2121(19)
N2 C2 1.381(2)
N2 C19 1.388(2)
N2 H3 0.864(19)
N5 C1 1.382(2)
N5 C8 1.384(2)
N5 H2 0.87(2)
O4 C1 1.213(2)
O5 N6 1.229(2)
O6 N6 1.223(2)
N4 C1 1.359(2)
N4 C4 1.410(2)
N4 H1 0.85(2)
N1 C2 1.362(2)
N1 C7 1.412(2)
N1 H4 0.865(19)
N3 O2 1.226(2)
N3 O3 1.231(2)
N3 C11 1.444(2)
C3 C10 1.372(2)
C3 C14 1.384(3)
C3 N6 1.445(2)
C4 C16 1.386(3)
C4 C18 1.389(3)
C5 C12 1.370(3)
C5 C11 1.371(2)
C5 H5 0.9300
C6 C10 1.371(2)
C6 C8 1.397(2)
C6 H6 0.9300
C7 C17 1.387(2)
C7 C20 1.387(3)
C8 C15 1.395(2)
C9 C13 1.367(2)
C9 C19 1.393(2)
C9 H9 0.9300
C10 H10 0.9300
C11 C13 1.376(2)
C12 C19 1.390(2)
C12 H12 0.9300
C13 H13 0.9300
C14 C15 1.370(2)
C14 H14 0.9300
C15 H15 0.9300
C16 C22 1.394(3)
C16 H16 0.9300
C17 C23 1.395(2)
C17 H17 0.9300
C18 C21 1.372(3)
C18 H18 0.9300
C20 C25 1.377(3)
C20 H20 0.9300
C21 C27 1.376(3)
C21 H21 0.9300
C22 C27 1.387(3)
C22 C28 1.509(3)
C23 C24 1.382(3)
C23 C26 1.509(3)
C24 C25 1.377(3)
C24 H24 0.9300
C25 H25 0.9300
C26 H26A 0.9600
C26 H26B 0.9600
C26 H26C 0.9600
C27 H27 0.9300
C28 H28A 0.9600
C28 H28B 0.9600
C28 H28C 0.9600
